data_1504907
loop_
_publ_author_name
'del Amo, Vicente'
'Slawin, Alexandra M. Z.'
'Philp, Douglas'

_publ_section_title
;
 Manipulating replication processes within a dynamic covalent framework.
;
_journal_issue 20
_journal_name_full 'Organic letters'
_journal_page_first 4589
_journal_page_last 4592
_journal_paper_doi 10.1021/ol8018665
_journal_volume 10
_journal_year 2008
_chemical_formula_moiety 'C23 H20 Cl3 N3 O3'
_chemical_formula_sum 'C23 H20 Cl3 N3 O3'
_chemical_formula_weight 492.77
_chemical_name_systematic
; 
 ? 
;
_space_group_IT_number 2
_symmetry_cell_setting triclinic
_symmetry_space_group_name_Hall '-P 1'
_symmetry_space_group_name_H-M 'P -1'
_atom_sites_solution_hydrogens geom
_atom_sites_solution_primary direct
_atom_sites_solution_secondary difmap
_audit_creation_method SHELXL-97
_cell_angle_alpha 93.599(7)
_cell_angle_beta 90.870(7)
_cell_angle_gamma 102.764(6)
_cell_formula_units_Z 2
_cell_length_a 5.6969(7)
_cell_length_b 8.6242(10)
_cell_length_c 23.496(3)
_cell_measurement_reflns_used 2037
_cell_measurement_temperature 93(2)
_cell_measurement_theta_max 20.70
_cell_measurement_theta_min 1.74
_cell_volume 1123.1(2)
_computing_cell_refinement 'CrystalClear (Rigaku Corp., 2004)'
_computing_data_collection 'CrystalClear (Rigaku Corp., 2004)'
_computing_data_reduction 'CrystalClear (Rigaku Corp., 2004)'
_computing_molecular_graphics 'Bruker SHELXTL'
_computing_publication_material 'Bruker SHELXTL'
_computing_structure_refinement 'SHELXL-97 (Sheldrick, 1997)'
_computing_structure_solution 'SHELXS-97 (Sheldrick, 1990)'
_diffrn_ambient_temperature 93(2)
_diffrn_measured_fraction_theta_full 0.978
_diffrn_measured_fraction_theta_max 0.965
_diffrn_measurement_device_type CCD
_diffrn_measurement_method '\w scans'
_diffrn_radiation_monochromator confocal
_diffrn_radiation_source 'rotating anode'
_diffrn_radiation_type MoK\a
_diffrn_radiation_wavelength 0.71073
_diffrn_reflns_av_R_equivalents 0.1012
_diffrn_reflns_av_sigmaI/netI 0.0721
_diffrn_reflns_limit_h_max 6
_diffrn_reflns_limit_h_min -6
_diffrn_reflns_limit_k_max 10
_diffrn_reflns_limit_k_min -10
_diffrn_reflns_limit_l_max 28
_diffrn_reflns_limit_l_min -24
_diffrn_reflns_number 10280
_diffrn_reflns_theta_full 25.00
_diffrn_reflns_theta_max 25.35
_diffrn_reflns_theta_min 3.08
_exptl_absorpt_coefficient_mu 0.439
_exptl_absorpt_correction_T_max 1.0000
_exptl_absorpt_correction_T_min 0.9582
_exptl_absorpt_correction_type multi-scan
_exptl_absorpt_process_details 'Jacobson, R. (1998) Private communication'
_exptl_crystal_colour colourless
_exptl_crystal_density_diffrn 1.457
_exptl_crystal_density_method 'not measured'
_exptl_crystal_description Prism
_exptl_crystal_F_000 508
_exptl_crystal_size_max 0.100
_exptl_crystal_size_mid 0.100
_exptl_crystal_size_min 0.030
_refine_diff_density_max 1.024
_refine_diff_density_min -0.583
_refine_diff_density_rms 0.107
_refine_ls_extinction_method none
_refine_ls_goodness_of_fit_ref 1.191
_refine_ls_hydrogen_treatment mixed
_refine_ls_matrix_type full
_refine_ls_number_parameters 299
_refine_ls_number_reflns 3964
_refine_ls_number_restraints 2
_refine_ls_restrained_S_all 1.190
_refine_ls_R_factor_all 0.1108
_refine_ls_R_factor_gt 0.0972
_refine_ls_shift/su_max 0.000
_refine_ls_shift/su_mean 0.000
_refine_ls_structure_factor_coef Fsqd
_refine_ls_weighting_details 'calc w=1/[\s^2^(Fo^2^)+(0.0652P)^2^+5.4990P] where P=(Fo^2^+2Fc^2^)/3'
_refine_ls_weighting_scheme calc
_refine_ls_wR_factor_gt 0.2253
_refine_ls_wR_factor_ref 0.2319
_reflns_number_gt 3547
_reflns_number_total 3964
_reflns_threshold_expression >2sigma(I)
_cod_data_source_file ol8018665_si_002.cif
_cod_data_source_block COMPOUND3
_cod_depositor_comments
;
The following automatic conversions were performed:

'_symmetry_cell_setting' value 'Triclinic' changed to 'triclinic'
according to /home/saulius/struct/CIF-dictionaries/cif_core.dic
dictionary named 'cif_core.dic' version 2.4.1 from 2010-06-29.

Automatic conversion script
Id: cif_fix_values 1715 2011-07-08 13:25:40Z adriana 
;
_cod_original_sg_symbol_H-M P-1
_cod_database_code 1504907

loop_
_symmetry_equiv_pos_as_xyz
'x, y, z'
'-x, -y, -z'

loop_
_atom_site_label
_atom_site_type_symbol
_atom_site_fract_x
_atom_site_fract_y
_atom_site_fract_z
_atom_site_U_iso_or_equiv
_atom_site_adp_type
_atom_site_occupancy
_atom_site_symmetry_multiplicity
_atom_site_calc_flag
_atom_site_refinement_flags
N1 N -0.3592(9) 0.7258(5) 0.3003(2) 0.0282(11) Uani 1 1 d .
C2 C -0.2690(10) 0.6043(7) 0.3191(2) 0.0281(12) Uani 1 1 d .
C3 C -0.3344(11) 0.5396(7) 0.3712(2) 0.0307(13) Uani 1 1 d .
H3A H -0.2690 0.4553 0.3840 0.037 Uiso 1 1 calc R
C4 C -0.4964(11) 0.6017(7) 0.4033(3) 0.0320(13) Uani 1 1 d .
H4A H -0.5413 0.5615 0.4392 0.038 Uiso 1 1 calc R
C5 C -0.5954(11) 0.7239(7) 0.3833(3) 0.0326(13) Uani 1 1 d .
H5A H -0.7119 0.7645 0.4046 0.039 Uiso 1 1 calc R
C6 C -0.5191(10) 0.7833(6) 0.3322(2) 0.0289(12) Uani 1 1 d .
N7 N -0.1104(9) 0.5514(6) 0.2815(2) 0.0297(11) Uani 1 1 d D
H7N H -0.079(11) 0.601(7) 0.2452(13) 0.031(16) Uiso 1 1 d D
C8 C -0.0145(11) 0.4180(7) 0.2861(2) 0.0297(13) Uani 1 1 d .
O8 O -0.0608(8) 0.3294(5) 0.32538(18) 0.0376(10) Uani 1 1 d .
C9 C 0.1496(11) 0.3843(7) 0.2402(2) 0.0311(13) Uani 1 1 d .
C10 C 0.1835(12) 0.2281(7) 0.2320(3) 0.0355(14) Uani 1 1 d .
H10A H 0.1058 0.1492 0.2561 0.043 Uiso 1 1 calc R
C11 C 0.3263(12) 0.1875(7) 0.1899(3) 0.0367(14) Uani 1 1 d .
H11A H 0.3436 0.0804 0.1850 0.044 Uiso 1 1 calc R
C12 C 0.4477(11) 0.3005(7) 0.1539(2) 0.0294(12) Uani 1 1 d .
C13 C 0.4163(11) 0.4588(6) 0.1628(2) 0.0292(12) Uani 1 1 d .
H13A H 0.4981 0.5380 0.1393 0.035 Uiso 1 1 calc R
C14 C 0.2704(10) 0.5007(6) 0.2045(2) 0.0277(12) Uani 1 1 d .
H14A H 0.2510 0.6073 0.2093 0.033 Uiso 1 1 calc R
N15 N 0.5720(9) 0.2507(6) 0.1080(2) 0.0315(11) Uani 1 1 d .
C16 C 0.7694(11) 0.3384(7) 0.0915(2) 0.0304(13) Uani 1 1 d .
H16A H 0.8401 0.4355 0.1126 0.036 Uiso 1 1 calc R
C17 C 0.8849(11) 0.2892(6) 0.0405(2) 0.0281(12) Uani 1 1 d .
C18 C 0.7580(11) 0.1649(7) 0.0021(2) 0.0304(13) Uani 1 1 d .
H18A H 0.5950 0.1176 0.0092 0.037 Uiso 1 1 calc R
C19 C 0.8635(12) 0.1106(7) -0.0449(3) 0.0327(13) Uani 1 1 d .
H19A H 0.7745 0.0257 -0.0696 0.039 Uiso 1 1 calc R
C20 C 1.1051(11) 0.1813(7) -0.0568(2) 0.0306(13) Uani 1 1 d .
C21 C 1.2293(11) 0.3079(7) -0.0200(3) 0.0318(13) Uani 1 1 d .
H21A H 1.3907 0.3576 -0.0276 0.038 Uiso 1 1 calc R
C22 C 1.1203(11) 0.3619(7) 0.0274(3) 0.0312(13) Uani 1 1 d .
H22A H 1.2069 0.4494 0.0513 0.037 Uiso 1 1 calc R
C23 C 1.2262(12) 0.1176(8) -0.1065(3) 0.0377(15) Uani 1 1 d .
H23A H 1.1707 0.0001 -0.1098 0.045 Uiso 1 1 calc R
H23B H 1.4017 0.1422 -0.0979 0.045 Uiso 1 1 calc R
C24 C 1.1853(11) 0.1792(7) -0.1636(2) 0.0308(13) Uani 1 1 d .
O24 O 1.0441(8) 0.2647(5) -0.17242(18) 0.0362(10) Uani 1 1 d .
O25 O 1.3187(8) 0.1320(5) -0.20298(17) 0.0343(10) Uani 1 1 d D
H25O H 1.325(12) 0.180(7) -0.2399(13) 0.034(17) Uiso 1 1 d D
C26 C -0.6137(13) 0.9187(8) 0.3084(3) 0.0377(14) Uani 1 1 d .
H26A H -0.4828 1.0140 0.3085 0.056 Uiso 1 1 calc R
H26B H -0.7434 0.9417 0.3322 0.056 Uiso 1 1 calc R
H26C H -0.6757 0.8876 0.2693 0.056 Uiso 1 1 calc R
C31 C 0.1251(11) 0.1902(7) 0.4292(3) 0.0319(13) Uani 1 1 d .
H31A H 0.1350 0.2413 0.3920 0.038 Uiso 1 1 calc R
Cl1 Cl 0.0255(3) 0.31701(17) 0.48137(7) 0.0354(4) Uani 1 1 d .
Cl2 Cl -0.0832(3) 0.00391(17) 0.42063(7) 0.0363(4) Uani 1 1 d .
Cl3 Cl 0.4143(3) 0.16479(18) 0.44838(7) 0.0383(4) Uani 1 1 d .

loop_
_atom_site_aniso_label
_atom_site_aniso_U_11
_atom_site_aniso_U_22
_atom_site_aniso_U_33
_atom_site_aniso_U_23
_atom_site_aniso_U_13
_atom_site_aniso_U_12
N1 0.032(3) 0.021(2) 0.034(3) 0.0032(19) -0.004(2) 0.011(2)
C2 0.026(3) 0.022(3) 0.036(3) -0.002(2) -0.005(2) 0.008(2)
C3 0.035(3) 0.026(3) 0.034(3) 0.004(2) -0.001(2) 0.011(2)
C4 0.030(3) 0.027(3) 0.040(3) 0.008(2) 0.003(2) 0.007(2)
C5 0.034(3) 0.026(3) 0.041(3) 0.000(2) 0.001(3) 0.015(3)
C6 0.028(3) 0.021(3) 0.040(3) -0.002(2) -0.006(2) 0.011(2)
N7 0.036(3) 0.024(2) 0.032(3) 0.005(2) 0.000(2) 0.012(2)
C8 0.031(3) 0.029(3) 0.032(3) -0.001(2) -0.004(2) 0.012(2)
O8 0.049(3) 0.031(2) 0.039(2) 0.0101(19) 0.006(2) 0.020(2)
C9 0.032(3) 0.027(3) 0.036(3) 0.006(2) -0.003(2) 0.010(2)
C10 0.041(4) 0.026(3) 0.043(3) 0.006(3) 0.005(3) 0.016(3)
C11 0.050(4) 0.022(3) 0.043(3) 0.008(3) 0.006(3) 0.016(3)
C12 0.034(3) 0.021(3) 0.034(3) 0.000(2) -0.003(2) 0.008(2)
C13 0.034(3) 0.015(2) 0.039(3) 0.001(2) -0.003(2) 0.006(2)
C14 0.031(3) 0.017(3) 0.037(3) 0.002(2) -0.003(2) 0.010(2)
N15 0.039(3) 0.021(2) 0.038(3) 0.003(2) -0.002(2) 0.012(2)
C16 0.039(3) 0.020(3) 0.035(3) 0.005(2) -0.005(3) 0.011(2)
C17 0.034(3) 0.015(3) 0.037(3) 0.008(2) -0.002(2) 0.009(2)
C18 0.031(3) 0.021(3) 0.041(3) 0.004(2) -0.001(2) 0.007(2)
C19 0.043(4) 0.018(3) 0.038(3) 0.001(2) -0.002(3) 0.010(3)
C20 0.035(3) 0.025(3) 0.037(3) 0.011(2) 0.001(2) 0.014(2)
C21 0.028(3) 0.026(3) 0.043(3) 0.011(2) 0.000(2) 0.007(2)
C22 0.035(3) 0.020(3) 0.040(3) 0.006(2) -0.005(3) 0.009(2)
C23 0.044(4) 0.033(3) 0.043(3) 0.006(3) -0.001(3) 0.024(3)
C24 0.032(3) 0.022(3) 0.036(3) 0.001(2) 0.001(2) 0.000(2)
O24 0.037(2) 0.036(2) 0.042(2) 0.0079(19) -0.0011(19) 0.021(2)
O25 0.043(3) 0.031(2) 0.037(2) 0.0115(18) 0.0070(19) 0.0220(19)
C26 0.047(4) 0.032(3) 0.040(3) 0.007(3) 0.003(3) 0.020(3)
C31 0.026(3) 0.025(3) 0.045(3) 0.003(2) -0.004(2) 0.008(2)
Cl1 0.0318(8) 0.0245(7) 0.0517(9) -0.0030(6) -0.0006(6) 0.0119(6)
Cl2 0.0307(8) 0.0241(7) 0.0532(9) -0.0032(6) -0.0027(6) 0.0058(6)
Cl3 0.0276(8) 0.0349(8) 0.0548(10) 0.0010(7) -0.0036(6) 0.0130(6)

loop_
_atom_type_symbol
_atom_type_description
_atom_type_scat_dispersion_real
_atom_type_scat_dispersion_imag
_atom_type_scat_source
C C 0.0033 0.0016 'International Tables Vol C Tables 4.2.6.8 and 6.1.1.4'
H H 0.0000 0.0000 'International Tables Vol C Tables 4.2.6.8 and 6.1.1.4'
N N 0.0061 0.0033 'International Tables Vol C Tables 4.2.6.8 and 6.1.1.4'
O O 0.0106 0.0060 'International Tables Vol C Tables 4.2.6.8 and 6.1.1.4'
Cl Cl 0.1484 0.1585 'International Tables Vol C Tables 4.2.6.8 and 6.1.1.4'

loop_
_geom_angle_atom_site_label_1
_geom_angle_atom_site_label_2
_geom_angle_atom_site_label_3
_geom_angle
C6 N1 C2 119.1(5)
N1 C2 C3 121.7(5)
N1 C2 N7 113.9(5)
C3 C2 N7 124.4(5)
C4 C3 C2 118.0(5)
C4 C3 H3A 121.0
C2 C3 H3A 121.0
C3 C4 C5 120.5(6)
C3 C4 H4A 119.8
C5 C4 H4A 119.8
C6 C5 C4 118.1(6)
C6 C5 H5A 121.0
C4 C5 H5A 121.0
N1 C6 C5 122.5(5)
N1 C6 C26 116.3(5)
C5 C6 C26 121.2(5)
C8 N7 C2 126.4(5)
C8 N7 H7N 114(4)
C2 N7 H7N 119(4)
O8 C8 N7 122.8(5)
O8 C8 C9 120.5(5)
N7 C8 C9 116.7(5)
C10 C9 C14 118.6(6)
C10 C9 C8 117.9(5)
C14 C9 C8 123.6(5)
C11 C10 C9 121.2(6)
C11 C10 H10A 119.4
C9 C10 H10A 119.4
C10 C11 C12 121.4(5)
C10 C11 H11A 119.3
C12 C11 H11A 119.3
N15 C12 C11 119.4(5)
N15 C12 C13 122.9(5)
C11 C12 C13 117.4(5)
C14 C13 C12 121.8(5)
C14 C13 H13A 119.1
C12 C13 H13A 119.1
C13 C14 C9 119.7(5)
C13 C14 H14A 120.2
C9 C14 H14A 120.2
C16 N15 C12 121.6(5)
N15 C16 C17 120.3(5)
N15 C16 H16A 119.8
C17 C16 H16A 119.8
C22 C17 C18 117.7(6)
C22 C17 C16 122.2(5)
C18 C17 C16 120.2(5)
C19 C18 C17 122.0(6)
C19 C18 H18A 119.0
C17 C18 H18A 119.0
C18 C19 C20 119.9(6)
C18 C19 H19A 120.0
C20 C19 H19A 120.0
C21 C20 C19 118.4(6)
C21 C20 C23 121.2(6)
C19 C20 C23 120.4(6)
C22 C21 C20 121.1(6)
C22 C21 H21A 119.5
C20 C21 H21A 119.5
C21 C22 C17 120.9(5)
C21 C22 H22A 119.6
C17 C22 H22A 119.6
C20 C23 C24 116.4(5)
C20 C23 H23A 108.2
C24 C23 H23A 108.2
C20 C23 H23B 108.2
C24 C23 H23B 108.2
H23A C23 H23B 107.3
O24 C24 O25 123.5(5)
O24 C24 C23 124.3(6)
O25 C24 C23 112.2(5)
C24 O25 H25O 118(4)
C6 C26 H26A 109.5
C6 C26 H26B 109.5
H26A C26 H26B 109.5
C6 C26 H26C 109.5
H26A C26 H26C 109.5
H26B C26 H26C 109.5
Cl3 C31 Cl2 110.8(3)
Cl3 C31 Cl1 110.3(3)
Cl2 C31 Cl1 110.2(3)
Cl3 C31 H31A 108.5
Cl2 C31 H31A 108.5
Cl1 C31 H31A 108.5

loop_
_geom_bond_atom_site_label_1
_geom_bond_atom_site_label_2
_geom_bond_distance
N1 C6 1.345(8)
N1 C2 1.358(7)
C2 C3 1.399(8)
C2 N7 1.400(8)
C3 C4 1.377(9)
C3 H3A 0.9500
C4 C5 1.402(8)
C4 H4A 0.9500
C5 C6 1.375(9)
C5 H5A 0.9500
C6 C26 1.522(8)
N7 C8 1.388(7)
N7 H7N 0.979(5)
C8 O8 1.229(7)
C8 C9 1.494(9)
C9 C10 1.405(8)
C9 C14 1.415(8)
C10 C11 1.367(9)
C10 H10A 0.9500
C11 C12 1.404(8)
C11 H11A 0.9500
C12 N15 1.395(8)
C12 C13 1.419(8)
C13 C14 1.377(8)
C13 H13A 0.9500
C14 H14A 0.9500
N15 C16 1.289(8)
C16 C17 1.460(8)
C16 H16A 0.9500
C17 C22 1.396(8)
C17 C18 1.414(8)
C18 C19 1.373(8)
C18 H18A 0.9500
C19 C20 1.416(9)
C19 H19A 0.9500
C20 C21 1.401(8)
C20 C23 1.502(9)
C21 C22 1.388(9)
C21 H21A 0.9500
C22 H22A 0.9500
C23 C24 1.507(8)
C23 H23A 0.9900
C23 H23B 0.9900
C24 O24 1.229(7)
C24 O25 1.308(7)
O25 H25O 0.980(5)
C26 H26A 0.9800
C26 H26B 0.9800
C26 H26C 0.9800
C31 Cl3 1.765(6)
C31 Cl2 1.772(6)
C31 Cl1 1.774(6)
C31 H31A 1.0000

loop_
_geom_hbond_atom_site_label_D
_geom_hbond_atom_site_label_H
_geom_hbond_atom_site_label_A
_geom_hbond_distance_DH
_geom_hbond_distance_HA
_geom_hbond_distance_DA
_geom_hbond_angle_DHA
_geom_hbond_site_symmetry_A
N7 H7N O24 0.979(5) 2.113(14) 3.083(6) 170(5) 2_665
O25 H25O N1 0.980(5) 1.675(10) 2.652(6) 174(6) 2_665

loop_
_geom_torsion_atom_site_label_1
_geom_torsion_atom_site_label_2
_geom_torsion_atom_site_label_3
_geom_torsion_atom_site_label_4
_geom_torsion
C6 N1 C2 C3 -1.2(8)
C6 N1 C2 N7 178.1(5)
N1 C2 C3 C4 0.5(9)
N7 C2 C3 C4 -178.7(5)
C2 C3 C4 C5 1.3(9)
C3 C4 C5 C6 -2.5(9)
C2 N1 C6 C5 0.0(8)
C2 N1 C6 C26 -179.7(5)
C4 C5 C6 N1 1.8(9)
C4 C5 C6 C26 -178.5(6)
N1 C2 N7 C8 -171.7(5)
C3 C2 N7 C8 7.6(9)
C2 N7 C8 O8 -0.2(9)
C2 N7 C8 C9 179.3(5)
O8 C8 C9 C10 20.9(8)
N7 C8 C9 C10 -158.6(5)
O8 C8 C9 C14 -159.6(6)
N7 C8 C9 C14 20.9(8)
C14 C9 C10 C11 -1.2(9)
C8 C9 C10 C11 178.4(6)
C9 C10 C11 C12 1.1(10)
C10 C11 C12 N15 -173.7(6)
C10 C11 C12 C13 -0.1(9)
N15 C12 C13 C14 172.5(5)
C11 C12 C13 C14 -0.8(9)
C12 C13 C14 C9 0.7(9)
C10 C9 C14 C13 0.3(8)
C8 C9 C14 C13 -179.2(5)
C11 C12 N15 C16 -145.3(6)
C13 C12 N15 C16 41.5(8)
C12 N15 C16 C17 -174.9(5)
N15 C16 C17 C22 -166.8(5)
N15 C16 C17 C18 13.6(8)
C22 C17 C18 C19 3.2(8)
C16 C17 C18 C19 -177.2(5)
C17 C18 C19 C20 -1.1(8)
C18 C19 C20 C21 -1.0(8)
C18 C19 C20 C23 177.0(5)
C19 C20 C21 C22 0.9(8)
C23 C20 C21 C22 -177.1(5)
C20 C21 C22 C17 1.4(8)
C18 C17 C22 C21 -3.3(8)
C16 C17 C22 C21 177.1(5)
C21 C20 C23 C24 -97.2(7)
C19 C20 C23 C24 84.8(7)
C20 C23 C24 O24 -7.0(9)
C20 C23 C24 O25 172.6(5)

loop_
_cod_related_entry_id
_cod_related_entry_code
_cod_related_entry_database
1 30651508 ChemSpider
